data_1518133
loop_
_publ_author_name
'Yang, Xing-Wei'
'Yang, Cui-Ping'
'Jiang, Li-Ping'
'Qin, Xu-Jie'
'Liu, Ya-Ping'
'Shen, Qiu-Shuo'
'Chen, Yong-Bin'
'Luo, Xiao-Dong'

_publ_section_title
;
 Indole alkaloids with new skeleton activating neural stem cells.
;
_journal_issue 21
_journal_name_full 'Organic letters'
_journal_page_first 5808
_journal_page_last 5811
_journal_paper_doi 10.1021/ol5029223
_journal_volume 16
_journal_year 2014
_chemical_absolute_configuration ad
_chemical_formula_moiety 'C19 H24 N2 O'
_chemical_formula_sum 'C19 H24 N2 O'
_chemical_formula_weight 296.40
_chemical_name_systematic
; 
 ? 
;
_space_group_IT_number 4
_symmetry_cell_setting monoclinic
_symmetry_space_group_name_Hall 'P 2yb'
_symmetry_space_group_name_H-M 'P 1 21 1'
_atom_sites_solution_hydrogens geom
_atom_sites_solution_primary direct
_atom_sites_solution_secondary difmap
_audit_creation_method SHELXL-97
_cell_angle_alpha 90.00
_cell_angle_beta 94.7650(10)
_cell_angle_gamma 90.00
_cell_formula_units_Z 2
_cell_length_a 10.2476(4)
_cell_length_b 7.3019(3)
_cell_length_c 10.2973(4)
_cell_measurement_reflns_used 9867
_cell_measurement_temperature 100(2)
_cell_measurement_theta_max 69.22
_cell_measurement_theta_min 4.33
_cell_volume 767.85(5)
_computing_cell_refinement 'Bruker SAINT'
_computing_data_collection 'Bruker APEX2'
_computing_data_reduction 'Bruker SAINT'
_computing_molecular_graphics 'Bruker SHELXTL'
_computing_publication_material 'Bruker SHELXTL'
_computing_structure_refinement 'SHELXL-97 (Sheldrick, 2008)'
_computing_structure_solution 'SHELXS-97 (Sheldrick, 2008)'
_diffrn_ambient_temperature 100(2)
_diffrn_measured_fraction_theta_full 0.934
_diffrn_measured_fraction_theta_max 0.934
_diffrn_measurement_device_type 'Bruker APEX-II CCD'
_diffrn_measurement_method '\f and \w scans'
_diffrn_radiation_monochromator graphite
_diffrn_radiation_source 'fine-focus sealed tube'
_diffrn_radiation_type CuK\a
_diffrn_radiation_wavelength 1.54178
_diffrn_reflns_av_R_equivalents 0.0418
_diffrn_reflns_av_sigmaI/netI 0.0406
_diffrn_reflns_limit_h_max 12
_diffrn_reflns_limit_h_min -11
_diffrn_reflns_limit_k_max 8
_diffrn_reflns_limit_k_min -8
_diffrn_reflns_limit_l_max 10
_diffrn_reflns_limit_l_min -11
_diffrn_reflns_number 9885
_diffrn_reflns_theta_full 69.55
_diffrn_reflns_theta_max 69.55
_diffrn_reflns_theta_min 4.31
_exptl_absorpt_coefficient_mu 0.618
_exptl_absorpt_correction_T_max 0.7273
_exptl_absorpt_correction_T_min 0.5073
_exptl_absorpt_correction_type multi-scan
_exptl_absorpt_process_details sadabs
_exptl_crystal_colour colourless
_exptl_crystal_density_diffrn 1.282
_exptl_crystal_density_method 'not measured'
_exptl_crystal_description prism
_exptl_crystal_F_000 320
_exptl_crystal_size_max 1.27
_exptl_crystal_size_mid 0.60
_exptl_crystal_size_min 0.55
_refine_diff_density_max 0.486
_refine_diff_density_min -0.589
_refine_diff_density_rms 0.126
_refine_ls_abs_structure_details 'Flack H D (1983), Acta Cryst. A39, 876-881'
_refine_ls_abs_structure_Flack -0.3(3)
_refine_ls_extinction_coef 0.118(8)
_refine_ls_extinction_expression Fc^*^=kFc[1+0.001xFc^2^\l^3^/sin(2\q)]^-1/4^
_refine_ls_extinction_method SHELXL
_refine_ls_goodness_of_fit_ref 1.174
_refine_ls_hydrogen_treatment constr
_refine_ls_matrix_type full
_refine_ls_number_parameters 203
_refine_ls_number_reflns 2576
_refine_ls_number_restraints 1
_refine_ls_restrained_S_all 1.173
_refine_ls_R_factor_all 0.0510
_refine_ls_R_factor_gt 0.0510
_refine_ls_shift/su_max 0.000
_refine_ls_shift/su_mean 0.000
_refine_ls_structure_factor_coef Fsqd
_refine_ls_weighting_details 'calc w=1/[\s^2^(Fo^2^)+(0.1055P)^2^+0.1310P] where P=(Fo^2^+2Fc^2^)/3'
_refine_ls_weighting_scheme calc
_refine_ls_wR_factor_gt 0.1448
_refine_ls_wR_factor_ref 0.1448
_reflns_number_gt 2576
_reflns_number_total 2576
_reflns_threshold_expression >2sigma(I)
_cod_data_source_file ol5029223_si_001.cif
_cod_data_source_block cu_wsy17cu_0m
_cod_depositor_comments
;
The following automatic conversions were performed:

'_symmetry_cell_setting' value 'Monoclinic' changed to 'monoclinic'
according to
/home/saulius/struct/COD-crude-data--automatic-downloads/rss-feeds/ACS/lib/dictionaries/cif_core.dic
dictionary named 'cif_core.dic' version 2.4.2 from 2011-04-26.

Automatic conversion script
Id: cif_fix_values 2827 2014-09-09 07:05:25Z andrius 

 Adding full bibliography for 1518132--1518133.cif.
;
_cod_original_sg_symbol_H-M 'P 21'
_cod_database_code 1518133

loop_
_symmetry_equiv_pos_as_xyz
'x, y, z'
'-x, y+1/2, -z'

loop_
_atom_site_label
_atom_site_type_symbol
_atom_site_fract_x
_atom_site_fract_y
_atom_site_fract_z
_atom_site_U_iso_or_equiv
_atom_site_adp_type
_atom_site_occupancy
_atom_site_symmetry_multiplicity
_atom_site_calc_flag
_atom_site_refinement_flags
O17 O 0.17500(15) -0.0347(2) 0.39884(16) 0.0226(4) Uani 1 1 d .
N1 N 0.24381(17) 0.1906(3) 0.16762(17) 0.0168(4) Uani 1 1 d .
N4 N 0.16592(17) 0.5084(3) 0.17736(19) 0.0186(4) Uani 1 1 d .
C18 C -0.0409(2) 0.0336(4) 0.3181(2) 0.0290(6) Uani 1 1 d .
H18A H -0.0177 0.0040 0.2301 0.044 Uiso 1 1 calc R
H18B H -0.1105 0.1260 0.3130 0.044 Uiso 1 1 calc R
H18C H -0.0717 -0.0773 0.3597 0.044 Uiso 1 1 calc R
C19 C 0.0780(2) 0.1076(3) 0.3976(2) 0.0223(5) Uani 1 1 d .
H19 H 0.0539 0.1239 0.4890 0.027 Uiso 1 1 calc R
C20 C 0.1246(2) 0.2941(3) 0.3500(2) 0.0175(5) Uani 1 1 d .
H20 H 0.0599 0.3881 0.3743 0.021 Uiso 1 1 calc R
C21 C 0.1399(2) 0.3161(3) 0.2027(2) 0.0176(5) Uani 1 1 d .
H21 H 0.0558 0.2804 0.1530 0.021 Uiso 1 1 calc R
C13 C 0.2574(2) 0.1098(3) 0.0476(2) 0.0162(5) Uani 1 1 d .
C12 C 0.1752(2) 0.1143(3) -0.0680(2) 0.0198(5) Uani 1 1 d .
H12 H 0.0962 0.1831 -0.0746 0.024 Uiso 1 1 calc R
C11 C 0.2140(2) 0.0141(3) -0.1725(2) 0.0230(5) Uani 1 1 d .
H11 H 0.1602 0.0140 -0.2522 0.028 Uiso 1 1 calc R
C10 C 0.3306(2) -0.0870(4) -0.1637(2) 0.0232(5) Uani 1 1 d .
H10 H 0.3541 -0.1544 -0.2371 0.028 Uiso 1 1 calc R
C17 C 0.2989(2) 0.0166(3) 0.4606(2) 0.0207(5) Uani 1 1 d .
H17A H 0.3616 -0.0857 0.4553 0.025 Uiso 1 1 calc R
H17B H 0.2903 0.0430 0.5538 0.025 Uiso 1 1 calc R
C16 C 0.3510(2) 0.1870(3) 0.3942(2) 0.0181(5) Uani 1 1 d .
H16 H 0.4418 0.2160 0.4317 0.022 Uiso 1 1 calc R
C2 C 0.3513(2) 0.1419(3) 0.2512(2) 0.0161(5) Uani 1 1 d .
C22 C 0.1602(2) 0.5514(3) 0.0380(2) 0.0226(5) Uani 1 1 d .
H22A H 0.2340 0.4930 -0.0005 0.034 Uiso 1 1 calc R
H22B H 0.1651 0.6844 0.0263 0.034 Uiso 1 1 calc R
H22C H 0.0778 0.5056 -0.0052 0.034 Uiso 1 1 calc R
C3 C 0.2911(2) 0.5712(3) 0.2399(2) 0.0204(5) Uani 1 1 d .
H3A H 0.3015 0.7037 0.2234 0.025 Uiso 1 1 calc R
H3B H 0.3635 0.5056 0.2020 0.025 Uiso 1 1 calc R
C14 C 0.2984(2) 0.5368(3) 0.3862(2) 0.0214(5) Uani 1 1 d .
H14A H 0.3892 0.5586 0.4234 0.026 Uiso 1 1 calc R
H14B H 0.2410 0.6259 0.4264 0.026 Uiso 1 1 calc R
C15 C 0.2577(2) 0.3439(3) 0.4215(2) 0.0189(5) Uani 1 1 d .
H15 H 0.2464 0.3428 0.5170 0.023 Uiso 1 1 calc R
C8 C 0.3747(2) 0.0093(3) 0.0582(2) 0.0184(5) Uani 1 1 d .
C9 C 0.4116(2) -0.0902(3) -0.0499(2) 0.0205(5) Uani 1 1 d .
H9 H 0.4909 -0.1582 -0.0446 0.025 Uiso 1 1 calc R
C7 C 0.43367(19) 0.0315(3) 0.1885(2) 0.0169(5) Uani 1 1 d .
C6 C 0.5580(2) -0.0573(3) 0.2444(2) 0.0234(5) Uani 1 1 d .
H6A H 0.5791 -0.0134 0.3336 0.035 Uiso 1 1 calc R
H6B H 0.6295 -0.0259 0.1909 0.035 Uiso 1 1 calc R
H6C H 0.5465 -0.1905 0.2453 0.035 Uiso 1 1 calc R

loop_
_atom_site_aniso_label
_atom_site_aniso_U_11
_atom_site_aniso_U_22
_atom_site_aniso_U_33
_atom_site_aniso_U_23
_atom_site_aniso_U_13
_atom_site_aniso_U_12
O17 0.0292(8) 0.0199(9) 0.0191(9) 0.0012(6) 0.0034(6) -0.0011(6)
N1 0.0222(8) 0.0175(10) 0.0110(10) 0.0004(7) 0.0037(6) 0.0002(7)
N4 0.0258(9) 0.0181(10) 0.0121(9) 0.0019(7) 0.0032(6) 0.0017(8)
C18 0.0319(11) 0.0334(14) 0.0216(12) 0.0054(10) 0.0011(9) -0.0098(10)
C19 0.0272(11) 0.0280(14) 0.0124(11) 0.0029(9) 0.0057(8) 0.0009(10)
C20 0.0225(10) 0.0179(11) 0.0128(11) -0.0004(8) 0.0044(7) 0.0009(8)
C21 0.0208(9) 0.0200(12) 0.0123(11) -0.0009(8) 0.0034(7) -0.0001(8)
C13 0.0229(10) 0.0145(11) 0.0119(11) 0.0011(8) 0.0057(7) -0.0032(8)
C12 0.0219(10) 0.0253(12) 0.0127(11) 0.0014(9) 0.0032(7) -0.0011(8)
C11 0.0296(11) 0.0252(12) 0.0146(11) 0.0002(9) 0.0035(8) -0.0049(10)
C10 0.0339(12) 0.0219(12) 0.0148(11) -0.0025(9) 0.0086(8) -0.0036(9)
C17 0.0282(11) 0.0209(12) 0.0133(11) 0.0020(9) 0.0028(8) 0.0031(9)
C16 0.0223(10) 0.0203(12) 0.0116(11) -0.0029(8) 0.0006(7) 0.0022(9)
C2 0.0214(10) 0.0159(10) 0.0112(11) 0.0018(8) 0.0021(7) -0.0019(8)
C22 0.0289(10) 0.0242(13) 0.0150(11) 0.0058(9) 0.0043(8) 0.0013(9)
C3 0.0251(10) 0.0145(11) 0.0219(12) 0.0033(9) 0.0036(8) -0.0007(8)
C14 0.0272(10) 0.0190(12) 0.0179(12) -0.0038(9) 0.0008(8) -0.0010(9)
C15 0.0271(10) 0.0193(12) 0.0105(10) -0.0016(8) 0.0034(8) 0.0001(9)
C8 0.0228(10) 0.0184(11) 0.0147(11) 0.0024(8) 0.0053(7) -0.0014(9)
C9 0.0273(11) 0.0175(11) 0.0181(11) 0.0011(9) 0.0096(8) -0.0001(9)
C7 0.0223(9) 0.0149(11) 0.0139(11) -0.0013(8) 0.0037(7) -0.0045(9)
C6 0.0252(11) 0.0263(12) 0.0187(11) 0.0001(10) 0.0015(8) 0.0059(9)

loop_
_atom_type_symbol
_atom_type_description
_atom_type_scat_dispersion_real
_atom_type_scat_dispersion_imag
_atom_type_scat_source
C C 0.0181 0.0091 'International Tables Vol C Tables 4.2.6.8 and 6.1.1.4'
H H 0.0000 0.0000 'International Tables Vol C Tables 4.2.6.8 and 6.1.1.4'
N N 0.0311 0.0180 'International Tables Vol C Tables 4.2.6.8 and 6.1.1.4'
O O 0.0492 0.0322 'International Tables Vol C Tables 4.2.6.8 and 6.1.1.4'

loop_
_geom_angle_atom_site_label_1
_geom_angle_atom_site_label_2
_geom_angle_atom_site_label_3
_geom_angle
C17 O17 C19 113.91(17)
C13 N1 C2 108.06(17)
C13 N1 C21 127.73(17)
C2 N1 C21 124.11(17)
C21 N4 C3 112.96(18)
C21 N4 C22 112.88(18)
C3 N4 C22 109.08(17)
C19 C18 H18A 109.5
C19 C18 H18B 109.5
H18A C18 H18B 109.5
C19 C18 H18C 109.5
H18A C18 H18C 109.5
H18B C18 H18C 109.5
O17 C19 C18 105.8(2)
O17 C19 C20 114.21(17)
C18 C19 C20 113.75(19)
O17 C19 H19 107.6
C18 C19 H19 107.6
C20 C19 H19 107.6
C19 C20 C15 110.09(18)
C19 C20 C21 117.67(19)
C15 C20 C21 106.65(17)
C19 C20 H20 107.3
C15 C20 H20 107.3
C21 C20 H20 107.3
N4 C21 N1 114.17(17)
N4 C21 C20 108.12(18)
N1 C21 C20 108.10(16)
N4 C21 H21 108.8
N1 C21 H21 108.8
C20 C21 H21 108.8
N1 C13 C12 130.50(19)
N1 C13 C8 107.59(18)
C12 C13 C8 121.90(19)
C11 C12 C13 117.1(2)
C11 C12 H12 121.4
C13 C12 H12 121.4
C12 C11 C10 121.7(2)
C12 C11 H11 119.1
C10 C11 H11 119.1
C9 C10 C11 121.0(2)
C9 C10 H10 119.5
C11 C10 H10 119.5
O17 C17 C16 110.14(17)
O17 C17 H17A 109.6
C16 C17 H17A 109.6
O17 C17 H17B 109.6
C16 C17 H17B 109.6
H17A C17 H17B 108.1
C2 C16 C15 113.20(17)
C2 C16 C17 106.63(17)
C15 C16 C17 106.19(17)
C2 C16 H16 110.2
C15 C16 H16 110.2
C17 C16 H16 110.2
C7 C2 N1 110.36(19)
C7 C2 C16 129.9(2)
N1 C2 C16 118.89(18)
N4 C22 H22A 109.5
N4 C22 H22B 109.5
H22A C22 H22B 109.5
N4 C22 H22C 109.5
H22A C22 H22C 109.5
H22B C22 H22C 109.5
N4 C3 C14 110.72(17)
N4 C3 H3A 109.5
C14 C3 H3A 109.5
N4 C3 H3B 109.5
C14 C3 H3B 109.5
H3A C3 H3B 108.1
C15 C14 C3 113.38(19)
C15 C14 H14A 108.9
C3 C14 H14A 108.9
C15 C14 H14B 108.9
C3 C14 H14B 108.9
H14A C14 H14B 107.7
C14 C15 C16 117.42(18)
C14 C15 C20 110.73(19)
C16 C15 C20 106.10(17)
C14 C15 H15 107.4
C16 C15 H15 107.4
C20 C15 H15 107.4
C13 C8 C9 119.5(2)
C13 C8 C7 107.74(19)
C9 C8 C7 132.7(2)
C10 C9 C8 118.7(2)
C10 C9 H9 120.6
C8 C9 H9 120.6
C2 C7 C8 106.25(19)
C2 C7 C6 127.6(2)
C8 C7 C6 126.07(19)
C7 C6 H6A 109.5
C7 C6 H6B 109.5
H6A C6 H6B 109.5
C7 C6 H6C 109.5
H6A C6 H6C 109.5
H6B C6 H6C 109.5

loop_
_geom_bond_atom_site_label_1
_geom_bond_atom_site_label_2
_geom_bond_distance
O17 C17 1.422(3)
O17 C19 1.437(3)
N1 C13 1.387(3)
N1 C2 1.387(3)
N1 C21 1.472(3)
N4 C21 1.457(3)
N4 C3 1.460(3)
N4 C22 1.466(3)
C18 C19 1.510(3)
C18 H18A 0.9800
C18 H18B 0.9800
C18 H18C 0.9800
C19 C20 1.537(3)
C19 H19 1.0000
C20 C15 1.539(3)
C20 C21 1.546(3)
C20 H20 1.0000
C21 H21 1.0000
C13 C12 1.401(3)
C13 C8 1.405(3)
C12 C11 1.387(3)
C12 H12 0.9500
C11 C10 1.400(3)
C11 H11 0.9500
C10 C9 1.379(3)
C10 H10 0.9500
C17 C16 1.536(3)
C17 H17A 0.9900
C17 H17B 0.9900
C16 C2 1.510(3)
C16 C15 1.533(3)
C16 H16 1.0000
C2 C7 1.367(3)
C22 H22A 0.9800
C22 H22B 0.9800
C22 H22C 0.9800
C3 C14 1.523(3)
C3 H3A 0.9900
C3 H3B 0.9900
C14 C15 1.522(3)
C14 H14A 0.9900
C14 H14B 0.9900
C15 H15 1.0000
C8 C9 1.407(3)
C8 C7 1.434(3)
C9 H9 0.9500
C7 C6 1.501(3)
C6 H6A 0.9800
C6 H6B 0.9800
C6 H6C 0.9800

loop_
_geom_torsion_atom_site_label_1
_geom_torsion_atom_site_label_2
_geom_torsion_atom_site_label_3
_geom_torsion_atom_site_label_4
_geom_torsion
C17 O17 C19 C18 174.95(17)
C17 O17 C19 C20 49.0(2)
O17 C19 C20 C15 -49.2(2)
C18 C19 C20 C15 -170.86(19)
O17 C19 C20 C21 73.2(2)
C18 C19 C20 C21 -48.4(3)
C3 N4 C21 N1 -54.9(2)
C22 N4 C21 N1 69.4(2)
C3 N4 C21 C20 65.4(2)
C22 N4 C21 C20 -170.25(16)
C13 N1 C21 N4 -87.3(3)
C2 N1 C21 N4 88.6(2)
C13 N1 C21 C20 152.3(2)
C2 N1 C21 C20 -31.8(3)
C19 C20 C21 N4 171.81(18)
C15 C20 C21 N4 -64.0(2)
C19 C20 C21 N1 -64.1(2)
C15 C20 C21 N1 60.1(2)
C2 N1 C13 C12 179.0(2)
C21 N1 C13 C12 -4.6(4)
C2 N1 C13 C8 0.3(2)
C21 N1 C13 C8 176.78(19)
N1 C13 C12 C11 -178.2(2)
C8 C13 C12 C11 0.3(3)
C13 C12 C11 C10 -0.2(3)
C12 C11 C10 C9 -0.2(4)
C19 O17 C17 C16 -57.3(2)
O17 C17 C16 C2 -54.8(2)
O17 C17 C16 C15 66.1(2)
C13 N1 C2 C7 -0.2(2)
C21 N1 C2 C7 -176.77(19)
C13 N1 C2 C16 -170.53(18)
C21 N1 C2 C16 12.9(3)
C15 C16 C2 C7 169.4(2)
C17 C16 C2 C7 -74.2(3)
C15 C16 C2 N1 -22.4(3)
C17 C16 C2 N1 94.0(2)
C21 N4 C3 C14 -56.2(2)
C22 N4 C3 C14 177.43(19)
N4 C3 C14 C15 48.1(2)
C3 C14 C15 C16 71.3(2)
C3 C14 C15 C20 -50.7(2)
C2 C16 C15 C14 -73.2(2)
C17 C16 C15 C14 170.10(19)
C2 C16 C15 C20 51.1(2)
C17 C16 C15 C20 -65.5(2)
C19 C20 C15 C14 -173.99(17)
C21 C20 C15 C14 57.3(2)
C19 C20 C15 C16 57.6(2)
C21 C20 C15 C16 -71.2(2)
N1 C13 C8 C9 178.8(2)
C12 C13 C8 C9 0.1(3)
N1 C13 C8 C7 -0.4(2)
C12 C13 C8 C7 -179.16(19)
C11 C10 C9 C8 0.5(3)
C13 C8 C9 C10 -0.4(3)
C7 C8 C9 C10 178.5(2)
N1 C2 C7 C8 -0.1(2)
C16 C2 C7 C8 168.9(2)
N1 C2 C7 C6 -177.4(2)
C16 C2 C7 C6 -8.5(4)
C13 C8 C7 C2 0.3(2)
C9 C8 C7 C2 -178.8(2)
C13 C8 C7 C6 177.7(2)
C9 C8 C7 C6 -1.4(4)
